data_7216110
loop_
_publ_author_name
'Bourne, Susan A.'
'Moitsheki, Lesego J.'

_publ_section_title
;
 Anion dependent structural diversity in cobalt(ii) complexes of
 4,4&#x2032;-bipyridine-N,N&#x2032;-dioxide
;
_journal_issue 112
_journal_name_full CrystEngComm
_journal_page_first 674
_journal_paper_doi 10.1039/b510684b
_journal_volume 7
_journal_year 2005
_chemical_formula_moiety '(Co (H2O)6), Br2, 2(C10 H8 N2 O2), 2(H2 O)'
_chemical_formula_sum 'C20 H28 Br2 Co N4 O12'
_chemical_formula_weight 735.21
_chemical_name_common '(Co(H2O)6)Br2 . 2(bpdo) . 2H2O'
_chemical_name_systematic
;
[Co(H2O)6]Br2 . 2(bpdo) . 2H2O
;
_space_group_IT_number 14
_symmetry_cell_setting monoclinic
_symmetry_Int_Tables_number 14
_symmetry_space_group_name_Hall '-P 2ybc'
_symmetry_space_group_name_H-M 'P 1 21/c 1'
_atom_sites_solution_hydrogens geom
_atom_sites_solution_primary direct
_atom_sites_solution_secondary difmap
_audit_creation_method SHELXL-97
_cell_angle_alpha 90.00
_cell_angle_beta 94.336(1)
_cell_angle_gamma 90.00
_cell_formula_units_Z 2
_cell_length_a 10.3728(2)
_cell_length_b 6.6329(1)
_cell_length_c 20.0945(4)
_cell_measurement_temperature 113(2)
_cell_volume 1378.58(4)
_computing_structure_refinement 'SHELXL-97 (Sheldrick, 1997)'
_computing_structure_solution 'SHELXS-97 (Sheldrick, 1990)'
_diffrn_ambient_temperature 113(2)
_diffrn_measured_fraction_theta_full 0.999
_diffrn_measured_fraction_theta_max 0.999
_diffrn_measurement_device_type 'Nonius KappaCCD'
_diffrn_radiation_monochromator graphite
_diffrn_radiation_source 'fine-focus sealed tube'
_diffrn_radiation_type MoK\a
_diffrn_radiation_wavelength 0.71073
_diffrn_reflns_av_R_equivalents 0.0440
_diffrn_reflns_av_sigmaI/netI 0.0319
_diffrn_reflns_limit_h_max 13
_diffrn_reflns_limit_h_min -13
_diffrn_reflns_limit_k_max 8
_diffrn_reflns_limit_k_min -8
_diffrn_reflns_limit_l_max 26
_diffrn_reflns_limit_l_min -26
_diffrn_reflns_number 22395
_diffrn_reflns_theta_full 27.88
_diffrn_reflns_theta_max 27.88
_diffrn_reflns_theta_min 2.72
_exptl_absorpt_coefficient_mu 3.587
_exptl_absorpt_correction_T_max 0.5340
_exptl_absorpt_correction_T_min 0.4333
_exptl_absorpt_correction_type empirical
_exptl_crystal_colour orange
_exptl_crystal_density_diffrn 1.771
_exptl_crystal_density_method 'not measured'
_exptl_crystal_description plate
_exptl_crystal_F_000 738
_exptl_crystal_size_max 0.28
_exptl_crystal_size_mid 0.20
_exptl_crystal_size_min 0.20
_refine_diff_density_max 0.924
_refine_diff_density_min -3.105
_refine_diff_density_rms 0.143
_refine_ls_extinction_method none
_refine_ls_goodness_of_fit_ref 1.171
_refine_ls_hydrogen_treatment mixed
_refine_ls_matrix_type full
_refine_ls_number_parameters 209
_refine_ls_number_reflns 3295
_refine_ls_number_restraints 9
_refine_ls_restrained_S_all 1.170
_refine_ls_R_factor_all 0.0505
_refine_ls_R_factor_gt 0.0439
_refine_ls_shift/su_max 0.002
_refine_ls_shift/su_mean 0.000
_refine_ls_structure_factor_coef Fsqd
_refine_ls_weighting_details 'calc w=1/[\s^2^(Fo^2^)+(0.0000P)^2^+11.0541P] where P=(Fo^2^+2Fc^2^)/3'
_refine_ls_weighting_scheme calc
_refine_ls_wR_factor_gt 0.1116
_refine_ls_wR_factor_ref 0.1138
_reflns_number_gt 2882
_reflns_number_total 3295
_reflns_threshold_expression >2sigma(I)
_cod_data_source_file b510684b.txt
_cod_data_source_block 1
_cod_original_sg_symbol_H-M 'P 21/c'
_cod_database_code 7216110

loop_
_symmetry_equiv_pos_as_xyz
'x, y, z'
'-x, y+1/2, -z+1/2'
'-x, -y, -z'
'x, -y-1/2, z-1/2'

loop_
_atom_site_label
_atom_site_type_symbol
_atom_site_fract_x
_atom_site_fract_y
_atom_site_fract_z
_atom_site_U_iso_or_equiv
_atom_site_adp_type
_atom_site_occupancy
_atom_site_symmetry_multiplicity
_atom_site_calc_flag
_atom_site_refinement_flags
_atom_site_disorder_assembly
_atom_site_disorder_group
Br1A Br 0.39143(4) 0.73924(7) 0.02844(2) 0.01497(15) Uani 0.925(3) 1 d P A 1
O1WA O 1.3435(3) 1.2370(6) 0.05481(18) 0.0241(7) Uani 0.925(3) 1 d P A 1
Br1B Br 1.3909(6) 1.2630(11) 0.0287(3) 0.0241(7) Uani 0.08 1 d P A 2
O1WB O 0.324(4) 0.800(6) 0.058(2) 0.01497(15) Uani 0.08 1 d P A 2
Co1 Co 1.0000 1.0000 0.0000 0.0096(2) Uani 1 2 d S . .
O2 O 1.1075(3) 0.8546(5) 0.08105(16) 0.0192(7) Uani 1 1 d D . .
H21 H 1.076(7) 0.713(8) 0.090(4) 0.06(2) Uiso 1 1 d D . .
H22 H 1.198(4) 0.824(10) 0.074(3) 0.045(19) Uiso 1 1 d D . .
O3 O 0.8490(3) 1.0574(6) 0.05963(17) 0.0244(8) Uani 1 1 d D . .
H31 H 0.840(6) 0.912(6) 0.063(3) 0.05(2) Uiso 1 1 d D . .
H32 H 0.766(5) 1.121(9) 0.044(3) 0.047(19) Uiso 1 1 d D . .
O4 O 1.0866(3) 1.2721(5) 0.02800(16) 0.0197(7) Uani 1 1 d D . .
H41 H 1.181(5) 1.241(12) 0.045(4) 0.07(2) Uiso 1 1 d D . .
H42 H 1.055(6) 1.346(10) 0.065(3) 0.05(2) Uiso 1 1 d D . .
O1 O 1.0265(3) 0.5073(5) 0.13435(15) 0.0151(6) Uani 1 1 d . . .
N2 N 0.9116(3) 0.5054(5) 0.15945(18) 0.0129(7) Uani 1 1 d . . .
C3 C 0.8034(4) 0.5173(7) 0.1179(2) 0.0148(8) Uani 1 1 d . . .
H3 H 0.8102 0.5273 0.0711 0.018 Uiso 1 1 calc R . .
C4 C 0.6832(4) 0.5151(7) 0.1428(2) 0.0137(8) Uani 1 1 d . . .
H4 H 0.6079 0.5234 0.1129 0.016 Uiso 1 1 calc R . .
C5 C 0.6708(4) 0.5006(6) 0.21201(19) 0.0091(7) Uani 1 1 d . . .
C6 C 0.7859(4) 0.4900(7) 0.2529(2) 0.0143(8) Uani 1 1 d . . .
H6 H 0.7825 0.4817 0.2999 0.017 Uiso 1 1 calc R . .
C7 C 0.9042(4) 0.4915(7) 0.2261(2) 0.0146(8) Uani 1 1 d . . .
H7 H 0.9812 0.4827 0.2547 0.017 Uiso 1 1 calc R . .
O8 O 0.1832(3) 0.4910(5) 0.31379(15) 0.0182(7) Uani 1 1 d . . .
N9 N 0.2986(3) 0.4946(5) 0.29060(17) 0.0124(7) Uani 1 1 d . . .
C10 C 0.3084(4) 0.4932(6) 0.2234(2) 0.0127(8) Uani 1 1 d . . .
H10 H 0.2322 0.4904 0.1940 0.015 Uiso 1 1 calc R . .
C11 C 0.4273(4) 0.4956(6) 0.1978(2) 0.0123(8) Uani 1 1 d . . .
H11 H 0.4319 0.4950 0.1508 0.015 Uiso 1 1 calc R . .
C12 C 0.5420(4) 0.4991(6) 0.23926(19) 0.0095(7) Uani 1 1 d . . .
C13 C 0.5284(4) 0.5005(6) 0.3080(2) 0.0126(8) Uani 1 1 d . . .
H13 H 0.6034 0.5030 0.3381 0.015 Uiso 1 1 calc R . .
C14 C 0.4072(4) 0.4981(6) 0.3328(2) 0.0134(8) Uani 1 1 d . . .
H14 H 0.4002 0.4989 0.3796 0.016 Uiso 1 1 calc R . .

loop_
_atom_site_aniso_label
_atom_site_aniso_U_11
_atom_site_aniso_U_22
_atom_site_aniso_U_33
_atom_site_aniso_U_23
_atom_site_aniso_U_13
_atom_site_aniso_U_12
Br1A 0.0114(2) 0.0190(2) 0.0144(2) 0.00089(18) -0.00037(15) 0.00291(18)
O1WA 0.0175(18) 0.0342(18) 0.0209(19) -0.0013(16) 0.0030(11) -0.0019(16)
Br1B 0.0175(18) 0.0342(18) 0.0209(19) -0.0013(16) 0.0030(11) -0.0019(16)
O1WB 0.0114(2) 0.0190(2) 0.0144(2) 0.00089(18) -0.00037(15) 0.00291(18)
Co1 0.0077(3) 0.0139(4) 0.0073(4) -0.0001(3) 0.0015(3) 0.0008(3)
O2 0.0165(15) 0.0233(17) 0.0176(16) 0.0034(13) 0.0008(12) 0.0000(13)
O3 0.0147(15) 0.042(2) 0.0171(16) 0.0051(15) 0.0047(12) 0.0086(15)
O4 0.0171(15) 0.0219(17) 0.0201(16) -0.0026(14) 0.0020(12) -0.0012(13)
O1 0.0075(13) 0.0223(16) 0.0161(14) 0.0001(12) 0.0049(11) 0.0010(12)
N2 0.0079(15) 0.0156(18) 0.0154(17) 0.0003(14) 0.0027(13) 0.0005(13)
C3 0.0131(19) 0.021(2) 0.0106(18) 0.0002(16) 0.0005(15) -0.0001(17)
C4 0.0098(18) 0.019(2) 0.0127(19) -0.0002(16) 0.0011(14) -0.0009(16)
C5 0.0081(17) 0.0080(18) 0.0111(18) -0.0003(14) 0.0003(14) 0.0002(14)
C6 0.0134(19) 0.019(2) 0.0110(18) 0.0015(16) 0.0009(15) 0.0001(16)
C7 0.0090(18) 0.020(2) 0.0141(19) 0.0026(17) -0.0013(14) 0.0005(16)
O8 0.0091(13) 0.0325(19) 0.0136(15) -0.0014(13) 0.0045(11) -0.0005(13)
N9 0.0073(15) 0.0171(18) 0.0133(17) 0.0002(14) 0.0028(12) -0.0003(13)
C10 0.0099(17) 0.017(2) 0.0106(18) -0.0006(16) -0.0024(14) 0.0001(15)
C11 0.0121(18) 0.016(2) 0.0089(17) 0.0004(15) -0.0005(14) 0.0007(16)
C12 0.0089(17) 0.0080(17) 0.0114(18) 0.0011(14) -0.0001(14) 0.0004(14)
C13 0.0102(18) 0.015(2) 0.0121(19) -0.0005(16) 0.0004(14) 0.0004(16)
C14 0.0152(19) 0.015(2) 0.0096(18) -0.0001(15) 0.0005(15) 0.0008(16)

loop_
_atom_type_symbol
_atom_type_description
_atom_type_scat_dispersion_real
_atom_type_scat_dispersion_imag
_atom_type_scat_source
C C 0.0033 0.0016 'International Tables Vol C Tables 4.2.6.8 and 6.1.1.4'
H H 0.0000 0.0000 'International Tables Vol C Tables 4.2.6.8 and 6.1.1.4'
N N 0.0061 0.0033 'International Tables Vol C Tables 4.2.6.8 and 6.1.1.4'
O O 0.0106 0.0060 'International Tables Vol C Tables 4.2.6.8 and 6.1.1.4'
Co Co 0.3494 0.9721 'International Tables Vol C Tables 4.2.6.8 and 6.1.1.4'
Br Br -0.2901 2.4595 'International Tables Vol C Tables 4.2.6.8 and 6.1.1.4'

loop_
_geom_angle_atom_site_label_1
_geom_angle_atom_site_label_2
_geom_angle_atom_site_label_3
_geom_angle
_geom_angle_site_symmetry_1
_geom_angle_site_symmetry_3
O4 Co1 O4 180.00(17) 3_775 .
O4 Co1 O3 90.80(14) 3_775 3_775
O4 Co1 O3 89.20(14) . 3_775
O4 Co1 O3 89.20(14) 3_775 .
O4 Co1 O3 90.80(14) . .
O3 Co1 O3 180.0(2) 3_775 .
O4 Co1 O2 89.76(13) 3_775 3_775
O4 Co1 O2 90.24(13) . 3_775
O3 Co1 O2 90.92(13) 3_775 3_775
O3 Co1 O2 89.08(13) . 3_775
O4 Co1 O2 90.24(13) 3_775 .
O4 Co1 O2 89.76(13) . .
O3 Co1 O2 89.08(13) 3_775 .
O3 Co1 O2 90.92(13) . .
O2 Co1 O2 180.00(12) 3_775 .
O1 N2 C7 119.8(3) . .
O1 N2 C3 119.5(3) . .
C7 N2 C3 120.7(3) . .
N2 C3 C4 120.5(4) . .
C3 C4 C5 120.8(4) . .
C6 C5 C4 116.4(4) . .
C6 C5 C12 122.4(4) . .
C4 C5 C12 121.2(3) . .
C7 C6 C5 121.0(4) . .
N2 C7 C6 120.6(4) . .
O8 N9 C14 120.9(3) . .
O8 N9 C10 119.2(3) . .
C14 N9 C10 119.9(3) . .
N9 C10 C11 120.5(4) . .
C10 C11 C12 121.7(4) . .
C13 C12 C11 116.2(3) . .
C13 C12 C5 121.7(3) . .
C11 C12 C5 122.0(4) . .
C14 C13 C12 121.1(4) . .
N9 C14 C13 120.5(4) . .

loop_
_geom_bond_atom_site_label_1
_geom_bond_atom_site_label_2
_geom_bond_distance
_geom_bond_site_symmetry_2
Co1 O4 2.075(3) 3_775
Co1 O4 2.075(3) .
Co1 O3 2.078(3) 3_775
Co1 O3 2.078(3) .
Co1 O2 2.134(3) 3_775
Co1 O2 2.134(3) .
O1 N2 1.329(4) .
N2 C7 1.350(5) .
N2 C3 1.350(5) .
C3 C4 1.378(5) .
C4 C5 1.410(5) .
C5 C6 1.400(5) .
C5 C12 1.481(5) .
C6 C7 1.377(6) .
O8 N9 1.317(4) .
N9 C14 1.358(5) .
N9 C10 1.361(5) .
C10 C11 1.372(5) .
C11 C12 1.400(5) .
C12 C13 1.398(5) .
C13 C14 1.387(5) .
